data_2016875
loop_
_publ_author_name
'Michta, Anna'
'Nowak, Maria'
'Kusz, Joachim'

_publ_section_title
;
 <i>N</i>-Benzylformamide at 150K
;
_journal_coeditor_code SK3271
_journal_issue 12
_journal_name_full 'Acta Crystallographica Section C'
_journal_page_first o633
_journal_page_last o636
_journal_paper_doi 10.1107/S0108270108037578
_journal_volume 64
_journal_year 2008
_chemical_formula_iupac 'C8 H9 N O'
_chemical_formula_moiety 'C8 H9 N O'
_chemical_formula_sum 'C8 H9 N O'
_chemical_formula_weight 135.16
_chemical_name_systematic
;
<i>N</i>-Benzylformamide
;
_space_group_IT_number 14
_symmetry_cell_setting monoclinic
_symmetry_space_group_name_Hall '-P 2yn'
_symmetry_space_group_name_H-M 'P 1 21/n 1'
_atom_sites_solution_hydrogens geom
_atom_sites_solution_primary direct
_atom_sites_solution_secondary difmap
_audit_creation_method SHELXL-97
_cell_angle_alpha 90.00
_cell_angle_beta 91.08(3)
_cell_angle_gamma 90.00
_cell_formula_units_Z 8
_cell_length_a 4.7069(9)
_cell_length_b 16.036(3)
_cell_length_c 19.104(4)
_cell_measurement_reflns_used 5171
_cell_measurement_temperature 150(2)
_cell_measurement_theta_max 34.4710
_cell_measurement_theta_min 2.4780
_cell_volume 1441.7(5)
_computing_cell_refinement
;
CrysAlis RED (Oxford Diffraction, 2006)
;
_computing_data_collection
;
CrysAlis CCD (Oxford Diffraction, 2006)
;
_computing_data_reduction
;
CrysAlis RED (Oxford Diffraction, 2006)
;
_computing_molecular_graphics 'Platon (Spek, 2003) and Mercury (Macrae <i>et al.</i>,  2006)'
_computing_publication_material 'publCIF (Westrip, 2008)'
_computing_structure_refinement 'SHELXL97 (Sheldrick, 2008)'
_computing_structure_solution 'SHELXS97 (Sheldrick, 2008)'
_diffrn_ambient_temperature 150(2)
_diffrn_measured_fraction_theta_full 0.995
_diffrn_measured_fraction_theta_max 0.918
_diffrn_measurement_device_type 'Oxford Diffraction KM-4 diffractometer with Sapphire3 CCD detector'
_diffrn_measurement_method omega-scan
_diffrn_radiation_monochromator graphite
_diffrn_radiation_source 'fine-focus sealed tube'
_diffrn_radiation_type MoK\a
_diffrn_radiation_wavelength 0.71073
_diffrn_reflns_av_R_equivalents 0.0620
_diffrn_reflns_av_sigmaI/netI 0.0980
_diffrn_reflns_limit_h_max 4
_diffrn_reflns_limit_h_min -7
_diffrn_reflns_limit_k_max 25
_diffrn_reflns_limit_k_min -25
_diffrn_reflns_limit_l_max 30
_diffrn_reflns_limit_l_min -30
_diffrn_reflns_number 16700
_diffrn_reflns_theta_full 25.00
_diffrn_reflns_theta_max 34.55
_diffrn_reflns_theta_min 2.48
_diffrn_standards_number 16.0328
_exptl_absorpt_coefficient_mu 0.083
_exptl_absorpt_correction_type none
_exptl_crystal_colour colorless
_exptl_crystal_density_diffrn 1.245
_exptl_crystal_density_method 'not measured'
_exptl_crystal_description polyhedron
_exptl_crystal_F_000 576
_exptl_crystal_size_max 0.5
_exptl_crystal_size_mid 0.13
_exptl_crystal_size_min 0.10
_refine_diff_density_max 0.387
_refine_diff_density_min -0.511
_refine_ls_extinction_coef 0.592(18)
_refine_ls_extinction_expression Fc^*^=kFc[1+0.001xFc^2^\l^3^/sin(2\q)]^-1/4^
_refine_ls_extinction_method SHELXL97
_refine_ls_goodness_of_fit_ref 0.999
_refine_ls_hydrogen_treatment mixed
_refine_ls_matrix_type full
_refine_ls_number_parameters 197
_refine_ls_number_reflns 5660
_refine_ls_number_restraints 0
_refine_ls_restrained_S_all 0.999
_refine_ls_R_factor_all 0.1092
_refine_ls_R_factor_gt 0.0660
_refine_ls_shift/su_max 0.000
_refine_ls_shift/su_mean 0.000
_refine_ls_structure_factor_coef Fsqd
_refine_ls_weighting_details 'calc w=1/[\s^2^(Fo^2^)+(0.0677P)^2^] where P=(Fo^2^+2Fc^2^)/3'
_refine_ls_weighting_scheme calc
_refine_ls_wR_factor_gt 0.1342
_refine_ls_wR_factor_ref 0.1419
_reflns_number_gt 3204
_reflns_number_total 5660
_reflns_threshold_expression I>2\s(I)
_cod_data_source_file sk3271.cif
_cod_data_source_block I
_cod_original_sg_symbol_H-M 'P 21/n'
_cod_database_code 2016875
_cod_database_fobs_code 2016875

loop_
_symmetry_equiv_pos_as_xyz
'x, y, z'
'-x+1/2, y+1/2, -z+1/2'
'-x, -y, -z'
'x-1/2, -y-1/2, z-1/2'

loop_
_atom_site_type_symbol
_atom_site_label
_atom_site_fract_x
_atom_site_fract_y
_atom_site_fract_z
_atom_site_U_iso_or_equiv
_atom_site_adp_type
_atom_site_calc_flag
_atom_site_refinement_flags
_atom_site_occupancy
O O1 1.17193(17) -0.04055(6) 0.12729(5) 0.0297(2) Uani d . 1
N N1 0.7426(2) 0.01676(6) 0.10117(6) 0.0256(2) Uani d . 1
H H1N 0.569(3) 0.0088(9) 0.1050(8) 0.031 Uiso d . 1
C C1 0.6363(2) 0.15816(7) 0.06025(7) 0.0246(3) Uani d . 1
C C2 0.5426(3) 0.19986(9) 0.11924(7) 0.0300(3) Uani d . 1
H H2 0.6189 0.1856 0.1641 0.036 Uiso calc R 1
C C3 0.3399(3) 0.26182(8) 0.11342(7) 0.0322(3) Uani d . 1
H H3 0.2772 0.2899 0.1541 0.039 Uiso calc R 1
C C4 0.2277(3) 0.28311(8) 0.04818(8) 0.0321(3) Uani d . 1
H H4 0.0869 0.3254 0.0442 0.039 Uiso calc R 1
C C5 0.3211(3) 0.24267(9) -0.01102(7) 0.0333(3) Uani d . 1
H H5 0.2464 0.2575 -0.0558 0.040 Uiso calc R 1
C C6 0.5245(3) 0.18026(8) -0.00476(7) 0.0283(3) Uani d . 1
H H6 0.5877 0.1524 -0.0455 0.034 Uiso calc R 1
C C7 0.8562(2) 0.09009(8) 0.06634(8) 0.0314(3) Uani d . 1
H H7A 0.9197 0.0744 0.0190 0.038 Uiso calc R 1
H H7B 1.0233 0.1111 0.0932 0.038 Uiso calc R 1
C C8 0.9099(2) -0.04186(8) 0.12819(6) 0.0242(3) Uani d . 1
H H8 0.806(3) -0.0864(9) 0.1501(7) 0.029 Uiso d . 1
O O2 0.67865(18) 0.77104(6) 0.20013(5) 0.0349(2) Uani d . 1
N N2 0.2438(2) 0.70949(6) 0.20255(6) 0.0249(2) Uani d . 1
H H2N 0.062(3) 0.7189(9) 0.2017(7) 0.030 Uiso d . 1
C C9 0.1275(2) 0.56527(7) 0.17336(7) 0.0234(3) Uani d . 1
C C10 0.0304(3) 0.58052(8) 0.10517(7) 0.0282(3) Uani d . 1
H H10 0.1021 0.6268 0.0800 0.034 Uiso calc R 1
C C11 -0.1699(3) 0.52861(9) 0.07388(7) 0.0325(3) Uani d . 1
H H11 -0.2373 0.5400 0.0277 0.039 Uiso calc R 1
C C12 -0.2722(3) 0.46023(9) 0.10963(8) 0.0337(3) Uani d . 1
H H12 -0.4098 0.4247 0.0881 0.040 Uiso calc R 1
C C13 -0.1736(3) 0.44377(8) 0.17680(8) 0.0329(3) Uani d . 1
H H13 -0.2411 0.3963 0.2012 0.040 Uiso calc R 1
C C14 0.0238(3) 0.49641(8) 0.20867(7) 0.0284(3) Uani d . 1
H H14 0.084(3) 0.4841(9) 0.2567(8) 0.034 Uiso d . 1
C C15 0.3406(2) 0.62304(8) 0.20782(7) 0.0292(3) Uani d . 1
H H15A 0.3661 0.6076 0.2577 0.035 Uiso calc R 1
H H15B 0.5263 0.6173 0.1849 0.035 Uiso calc R 1
C C16 0.4174(2) 0.77412(8) 0.19875(7) 0.0254(3) Uani d . 1
H H16 0.313(3) 0.8279(9) 0.1942(7) 0.030 Uiso d . 1

loop_
_atom_site_aniso_label
_atom_site_aniso_U_11
_atom_site_aniso_U_22
_atom_site_aniso_U_33
_atom_site_aniso_U_12
_atom_site_aniso_U_13
_atom_site_aniso_U_23
O1 0.0207(4) 0.0313(5) 0.0371(5) -0.0001(3) -0.0008(3) 0.0058(4)
N1 0.0166(4) 0.0245(5) 0.0357(6) -0.0022(4) 0.0015(4) 0.0050(4)
C1 0.0211(5) 0.0221(6) 0.0305(7) -0.0027(4) 0.0017(4) 0.0038(5)
C2 0.0302(6) 0.0323(7) 0.0273(6) -0.0031(5) -0.0009(5) 0.0038(5)
C3 0.0391(7) 0.0258(6) 0.0321(7) -0.0010(5) 0.0077(6) -0.0033(5)
C4 0.0343(7) 0.0228(6) 0.0393(8) 0.0044(5) 0.0042(6) 0.0039(5)
C5 0.0348(7) 0.0336(7) 0.0312(7) 0.0042(6) -0.0022(5) 0.0051(6)
C6 0.0301(6) 0.0267(6) 0.0282(7) 0.0005(5) 0.0025(5) -0.0010(5)
C7 0.0236(6) 0.0296(7) 0.0412(8) 0.0013(5) 0.0059(5) 0.0121(6)
C8 0.0234(5) 0.0230(6) 0.0261(6) -0.0017(5) 0.0016(4) 0.0020(5)
O2 0.0226(4) 0.0294(5) 0.0527(6) -0.0007(4) 0.0018(4) -0.0010(4)
N2 0.0182(4) 0.0237(5) 0.0328(6) 0.0027(4) 0.0002(4) -0.0018(4)
C9 0.0217(5) 0.0204(6) 0.0281(6) 0.0037(4) 0.0009(4) 0.0008(5)
C10 0.0301(6) 0.0258(6) 0.0286(7) 0.0008(5) 0.0017(5) 0.0036(5)
C11 0.0380(7) 0.0324(7) 0.0269(6) 0.0017(6) -0.0041(5) -0.0015(5)
C12 0.0332(7) 0.0257(7) 0.0420(8) -0.0015(5) -0.0049(6) -0.0053(6)
C13 0.0330(6) 0.0227(6) 0.0432(8) -0.0020(5) 0.0015(6) 0.0071(6)
C14 0.0284(6) 0.0276(6) 0.0291(7) 0.0031(5) -0.0008(5) 0.0054(5)
C15 0.0252(6) 0.0238(6) 0.0384(7) 0.0024(5) -0.0059(5) 0.0021(5)
C16 0.0251(6) 0.0231(6) 0.0281(6) 0.0037(5) 0.0005(5) -0.0013(5)

loop_
_atom_type_symbol
_atom_type_description
_atom_type_scat_dispersion_real
_atom_type_scat_dispersion_imag
_atom_type_scat_source
C C 0.0033 0.0016 'International Tables Vol C Tables 4.2.6.8 and 6.1.1.4'
H H 0.0000 0.0000 'International Tables Vol C Tables 4.2.6.8 and 6.1.1.4'
N N 0.0061 0.0033 'International Tables Vol C Tables 4.2.6.8 and 6.1.1.4'
O O 0.0106 0.0060 'International Tables Vol C Tables 4.2.6.8 and 6.1.1.4'

loop_
_geom_angle_atom_site_label_1
_geom_angle_atom_site_label_2
_geom_angle_atom_site_label_3
_geom_angle
C8 N1 C7 122.00(10)
C8 N1 H1N 115.8(10)
C7 N1 H1N 122.2(10)
C6 C1 C2 118.88(11)
C6 C1 C7 120.20(12)
C2 C1 C7 120.92(12)
C3 C2 C1 120.69(12)
C3 C2 H2 119.7
C1 C2 H2 119.7
C2 C3 C4 120.02(13)
C2 C3 H3 120.0
C4 C3 H3 120.0
C5 C4 C3 119.86(12)
C5 C4 H4 120.1
C3 C4 H4 120.1
C4 C5 C6 119.81(13)
C4 C5 H5 120.1
C6 C5 H5 120.1
C1 C6 C5 120.73(12)
C1 C6 H6 119.6
C5 C6 H6 119.6
N1 C7 C1 111.24(10)
N1 C7 H7A 109.4
C1 C7 H7A 109.4
N1 C7 H7B 109.4
C1 C7 H7B 109.4
H7A C7 H7B 108.0
O1 C8 N1 124.71(11)
O1 C8 H8 122.2(8)
N1 C8 H8 113.1(8)
C16 N2 C15 123.70(10)
C16 N2 H2N 118.2(10)
C15 N2 H2N 118.1(10)
C14 C9 C10 118.79(11)
C14 C9 C15 120.94(11)
C10 C9 C15 120.26(11)
C11 C10 C9 120.43(12)
C11 C10 H10 119.8
C9 C10 H10 119.8
C12 C11 C10 120.26(13)
C12 C11 H11 119.9
C10 C11 H11 119.9
C13 C12 C11 119.74(12)
C13 C12 H12 120.1
C11 C12 H12 120.1
C12 C13 C14 120.11(12)
C12 C13 H13 119.9
C14 C13 H13 119.9
C13 C14 C9 120.65(12)
C13 C14 H14 118.0(9)
C9 C14 H14 121.3(9)
N2 C15 C9 110.43(10)
N2 C15 H15A 109.6
C9 C15 H15A 109.6
N2 C15 H15B 109.6
C9 C15 H15B 109.6
H15A C15 H15B 108.1
O2 C16 N2 125.85(12)
O2 C16 H16 121.9(8)
N2 C16 H16 112.3(8)

loop_
_geom_bond_atom_site_label_1
_geom_bond_atom_site_label_2
_geom_bond_distance
O1 C8 1.2338(14)
N1 C8 1.3248(15)
N1 C7 1.4577(16)
N1 H1N 0.833(14)
C1 C6 1.3856(18)
C1 C2 1.3894(19)
C1 C7 1.5071(17)
C2 C3 1.3807(19)
C2 H2 0.9500
C3 C4 1.387(2)
C3 H3 0.9500
C4 C5 1.383(2)
C4 H4 0.9500
C5 C6 1.3885(18)
C5 H5 0.9500
C6 H6 0.9500
C7 H7A 0.9900
C7 H7B 0.9900
C8 H8 0.965(14)
O2 C16 1.2303(14)
N2 C16 1.3226(16)
N2 C15 1.4619(16)
N2 H2N 0.867(14)
C9 C14 1.3874(18)
C9 C10 1.3941(18)
C9 C15 1.5073(17)
C10 C11 1.3847(18)
C10 H10 0.9500
C11 C12 1.383(2)
C11 H11 0.9500
C12 C13 1.382(2)
C12 H12 0.9500
C13 C14 1.3876(19)
C13 H13 0.9500
C14 H14 0.976(16)
C15 H15A 0.9900
C15 H15B 0.9900
C16 H16 0.997(14)

loop_
_geom_hbond_atom_site_label_D
_geom_hbond_atom_site_label_H
_geom_hbond_atom_site_label_A
_geom_hbond_site_symmetry_A
_geom_hbond_distance_DH
_geom_hbond_distance_HA
_geom_hbond_distance_DA
_geom_hbond_angle_DHA
N1 H1N O1 1_455 0.833(14) 2.079(15) 2.8913(14) 164.5(14)
N2 H2N O2 1_455 0.867(14) 1.990(14) 2.8370(14) 165.2(13)
C8 H8 O2 1_545 0.965(14) 2.554(14) 3.4831(16) 161.7(11)
C16 H16 O1 1_465 0.997(14) 2.547(14) 3.4601(16) 152.2(11)
C14 H14 O1 2_655 0.976(16) 2.508(16) 3.4718(18) 169.4(11)

loop_
_geom_torsion_atom_site_label_1
_geom_torsion_atom_site_label_2
_geom_torsion_atom_site_label_3
_geom_torsion_atom_site_label_4
_geom_torsion
C6 C1 C2 C3 0.53(18)
C7 C1 C2 C3 -179.59(11)
C1 C2 C3 C4 -0.07(19)
C2 C3 C4 C5 -0.6(2)
C3 C4 C5 C6 0.7(2)
C2 C1 C6 C5 -0.36(18)
C7 C1 C6 C5 179.77(11)
C4 C5 C6 C1 -0.3(2)
C8 N1 C7 C1 -162.61(12)
C6 C1 C7 N1 -111.62(13)
C2 C1 C7 N1 68.50(15)
C7 N1 C8 O1 0.5(2)
C14 C9 C10 C11 1.16(18)
C15 C9 C10 C11 -178.60(12)
C9 C10 C11 C12 -1.1(2)
C10 C11 C12 C13 -0.1(2)
C11 C12 C13 C14 1.1(2)
C12 C13 C14 C9 -0.9(2)
C10 C9 C14 C13 -0.17(18)
C15 C9 C14 C13 179.59(12)
C16 N2 C15 C9 -149.33(12)
C14 C9 C15 N2 -128.16(12)
C10 C9 C15 N2 51.60(15)
C15 N2 C16 O2 -1.2(2)

loop_
_cod_related_entry_id
_cod_related_entry_database
_cod_related_entry_code
1 ChemSpider 72839
